data_4318186
loop_
_publ_author_name
'Andrzej Z. Rys'
'Anne-Marie Lebuis'
'Alan Shaver'
'David N. Harpp'

_publ_section_title
;
 Insertion of SO2 into the S-S Bond of Cp2MoS2 and Cp2MoS2O To Give
 Molybdocene Dithiosulfate and Bis(O-alkylthiosulfates)
;
_journal_name_full 'Inorganic Chemistry'
_journal_page_first 3653
_journal_page_last 3655
_journal_paper_doi 10.1021/ic011001a
_journal_volume 41
_journal_year 2002
_chemical_compound_source 'synthesized by the authors, see text'
_chemical_formula_moiety 'C12 H16 Mo O6 S4'
_chemical_formula_sum 'C12 H16 Mo O6 S4'
_chemical_formula_weight 480.43
_chemical_name_systematic
;
  ?
;
_space_group_IT_number 2
_symmetry_cell_setting triclinic
_symmetry_space_group_name_Hall '-P 1'
_symmetry_space_group_name_H-M 'P -1'
_atom_sites_solution_hydrogens geom
_atom_sites_solution_primary direct
_atom_sites_solution_secondary difmap
_audit_creation_method 'SHELXL96 (Sheldrick, 1996)'
_cell_angle_alpha 87.803(11)
_cell_angle_beta 77.758(11)
_cell_angle_gamma 86.383(12)
_cell_formula_units_Z 2
_cell_length_a 8.3226(13)
_cell_length_b 8.4736(11)
_cell_length_c 12.3821(15)
_cell_measurement_reflns_used 25
_cell_measurement_temperature 293(2)
_cell_measurement_theta_max 17.5
_cell_measurement_theta_min 15
_cell_volume 851.4(2)
_computing_molecular_graphics 'ORTEPII (Johnson (1976) in NRCVAX (Gabe et al (1989))'
_computing_publication_material 'NRCVAX (Gabe et al (1989) and SHELXL96 (Sheldrick (1996))'
_computing_structure_solution 'SHELXS96 (Sheldrick, 1990)'
_diffrn_ambient_temperature 293(2)
_diffrn_measurement_device_type 'Rigaku AFC6S'
_diffrn_measurement_method 'omega/2theta scans'
_diffrn_radiation_monochromator graphite
_diffrn_radiation_source 'normal-focus sealed tube'
_diffrn_radiation_type Mo
_diffrn_radiation_wavelength 0.70930
_diffrn_reflns_av_R_equivalents 0.0534
_diffrn_reflns_av_sigmaI/netI 0.0626
_diffrn_reflns_limit_h_max 9
_diffrn_reflns_limit_h_min -9
_diffrn_reflns_limit_k_max 10
_diffrn_reflns_limit_k_min -10
_diffrn_reflns_limit_l_max 14
_diffrn_reflns_limit_l_min -14
_diffrn_reflns_number 6413
_diffrn_reflns_theta_max 24.96
_diffrn_reflns_theta_min 2.40
_diffrn_standards_decay_% .5
_diffrn_standards_interval_count 200
_diffrn_standards_number 3
_exptl_absorpt_coefficient_mu 1.285
_exptl_absorpt_correction_T_max 1.0000
_exptl_absorpt_correction_T_min 0.7978
_exptl_absorpt_correction_type psi-scan
_exptl_crystal_density_diffrn 1.874
_exptl_crystal_density_meas ?
_exptl_crystal_density_method none
_exptl_crystal_description 'thick plate'
_exptl_crystal_F_000 484
_exptl_crystal_size_max 0.47
_exptl_crystal_size_mid 0.36
_exptl_crystal_size_min 0.20
_refine_diff_density_max 0.647
_refine_diff_density_min -0.824
_refine_diff_density_rms 0.092
_refine_ls_extinction_coef 0.0364(15)
_refine_ls_extinction_expression Fc^*^=kFc[1+0.001xFc^2^\l^3^/sin(2\q)]^-1/4^
_refine_ls_extinction_method 'SHELXL96 (Sheldrick, 1996)'
_refine_ls_goodness_of_fit_all 1.059
_refine_ls_goodness_of_fit_ref 1.103
_refine_ls_hydrogen_treatment constr
_refine_ls_matrix_type full
_refine_ls_number_parameters 211
_refine_ls_number_reflns 2991
_refine_ls_number_restraints 0
_refine_ls_restrained_S_all 1.059
_refine_ls_restrained_S_obs 1.103
_refine_ls_R_factor_all 0.0393
_refine_ls_R_factor_gt 0.0309
_refine_ls_shift/su_max 0.001
_refine_ls_shift/su_mean 0.000
_refine_ls_structure_factor_coef Fsqd
_refine_ls_weighting_details 'w=1/[\s^2^(Fo^2^)+(0.0265P)^2^+0.2733P] where P=(Fo^2^+2Fc^2^)/3'
_refine_ls_weighting_scheme calc
_refine_ls_wR_factor_all 0.0694
_refine_ls_wR_factor_ref 0.0666
_reflns_number_gt 2566
_reflns_number_total 2991
_reflns_threshold_expression >2\s(I)
_cod_data_source_file ic011001a_2.cif
_cod_data_source_block compound_6a
_cod_depositor_comments
;
The following automatic conversions were performed:

'_exptl_absorpt_correction_type' value 'psi scan' changed to
'psi-scan' according to the built-in table from CIF Core dictionary
named 'cif_core.dic' version 2.4.1 from 2010-06-29.

Automatic conversion script
Id: cif_fix_values 1646 2011-03-28 12:23:43Z adriana 

The following automatic conversions were performed:

'_exptl_crystal_density_meas' value 'not measured' was changed to '?'
- the value is perceived as not measured.

Automatic conversion script
Id: cif_fix_values 3008 2015-01-20 13:52:24Z robertas 

The following automatic conversions were performed:

'_refine_ls_hydrogen_treatment' value 'constrained' was replaced with
the value 'constr' as specified in the replacement file
'src/cod-tools/trunk/data/replacement-values/replacement_values.lst'.

Automatic conversion script
Id: cif_fix_values 5376 2017-05-30 11:51:03Z andrius 
;
_cod_database_code 4318186

loop_
_symmetry_equiv_pos_as_xyz
'x, y, z'
'-x, -y, -z'

loop_
_atom_site_label
_atom_site_type_symbol
_atom_site_fract_x
_atom_site_fract_y
_atom_site_fract_z
_atom_site_U_iso_or_equiv
_atom_site_adp_type
_atom_site_occupancy
_atom_site_calc_flag
_atom_site_refinement_flags
_atom_site_disorder_group
Mo Mo 0.20459(3) 0.73446(3) 0.16702(2) 0.02802(12) Uani 1 d . .
S1 S 0.26926(10) 0.59180(11) 0.33325(6) 0.0378(2) Uani 1 d . .
S3 S -0.01300(10) 0.82722(11) 0.32470(6) 0.0388(2) Uani 1 d . .
S4 S -0.16015(11) 1.00706(12) 0.27819(7) 0.0425(2) Uani 1 d . .
S2 S 0.48186(11) 0.45330(12) 0.28664(7) 0.0450(2) Uani 1 d . .
O1 O 0.5158(3) 0.3897(4) 0.4005(2) 0.0570(7) Uani 1 d . .
O3 O 0.4623(4) 0.3284(4) 0.2193(3) 0.0754(10) Uani 1 d . .
O4 O -0.0725(3) 1.1653(3) 0.2859(2) 0.0532(7) Uani 1 d . .
O6 O -0.3112(3) 1.0103(4) 0.3584(2) 0.0647(8) Uani 1 d . .
O5 O -0.1676(3) 1.0062(4) 0.1642(2) 0.0610(8) Uani 1 d . .
O2 O 0.6202(3) 0.5469(4) 0.2455(3) 0.0781(10) Uani 1 d . .
C1 C 0.0229(5) 0.5423(5) 0.1668(3) 0.0540(10) Uani 1 d . .
H1 H -0.0403 0.5081 0.2338 0.065 Uiso 1 calc R .
C2 C -0.0203(5) 0.6666(6) 0.1005(4) 0.0576(11) Uani 1 d . .
H2 H -0.1176 0.7298 0.1145 0.069 Uiso 1 calc R .
C3 C 0.1058(6) 0.6793(6) 0.0112(3) 0.0654(13) Uani 1 d . .
H3 H 0.1092 0.7528 -0.0469 0.078 Uiso 1 calc R .
C4 C 0.2286(5) 0.5643(6) 0.0210(4) 0.0676(14) Uani 1 d . .
H4 H 0.3289 0.5489 -0.0285 0.081 Uiso 1 calc R .
C5 C 0.1767(6) 0.4776(5) 0.1160(4) 0.0627(12) Uani 1 d . .
H5 H 0.2338 0.3914 0.1419 0.075 Uiso 1 calc R .
C6 C 0.4247(5) 0.8788(6) 0.1994(3) 0.0562(11) Uani 1 d . .
H6 H 0.4739 0.8592 0.2597 0.067 Uiso 1 calc R .
C7 C 0.2955(5) 0.9858(5) 0.1948(4) 0.0638(12) Uani 1 d . .
H7 H 0.2426 1.0512 0.2517 0.077 Uiso 1 calc R .
C8 C 0.2566(5) 0.9808(5) 0.0920(4) 0.0588(11) Uani 1 d . .
H8 H 0.1715 1.0393 0.0683 0.071 Uiso 1 calc R .
C9 C 0.3672(5) 0.8731(5) 0.0308(3) 0.0548(11) Uani 1 d . .
H9 H 0.3728 0.8498 -0.0427 0.066 Uiso 1 calc R .
C10 C 0.4696(4) 0.8046(5) 0.0985(3) 0.0523(10) Uani 1 d . .
H10 H 0.5517 0.7249 0.0794 0.063 Uiso 1 calc R .
C11 C 0.4063(5) 0.2761(6) 0.4642(4) 0.0703(13) Uani 1 d . .
H11A H 0.3027 0.3293 0.4958 0.105 Uiso 1 calc R .
H11B H 0.4552 0.2292 0.5222 0.105 Uiso 1 calc R .
H11C H 0.3889 0.1951 0.4165 0.105 Uiso 1 calc R .
C12 C -0.0726(7) 1.2183(6) 0.3965(4) 0.0812(15) Uani 1 d . .
H12A H -0.0363 1.3241 0.3918 0.122 Uiso 1 calc R .
H12B H 0.0004 1.1493 0.4295 0.122 Uiso 1 calc R .
H12C H -0.1821 1.2166 0.4409 0.122 Uiso 1 calc R .

loop_
_atom_site_aniso_label
_atom_site_aniso_U_11
_atom_site_aniso_U_22
_atom_site_aniso_U_33
_atom_site_aniso_U_23
_atom_site_aniso_U_13
_atom_site_aniso_U_12
Mo 0.03091(17) 0.03122(19) 0.02233(16) 0.00002(10) -0.00447(10) -0.00905(11)
S1 0.0399(4) 0.0445(5) 0.0259(4) 0.0014(3) -0.0026(3) 0.0045(4)
S3 0.0425(4) 0.0447(5) 0.0258(4) 0.0035(3) -0.0021(3) 0.0041(4)
S4 0.0442(5) 0.0465(6) 0.0361(5) 0.0007(4) -0.0092(4) 0.0053(4)
S2 0.0431(5) 0.0547(6) 0.0332(4) 0.0004(4) -0.0028(4) 0.0088(4)
O1 0.0545(15) 0.068(2) 0.0477(15) 0.0031(13) -0.0128(12) 0.0067(14)
O3 0.083(2) 0.075(2) 0.072(2) -0.0324(17) -0.0277(17) 0.0286(18)
O4 0.0692(16) 0.0457(17) 0.0446(14) 0.0044(12) -0.0127(12) -0.0033(14)
O6 0.0461(15) 0.070(2) 0.0681(19) 0.0045(15) 0.0046(13) 0.0116(14)
O5 0.0774(18) 0.069(2) 0.0410(15) -0.0017(13) -0.0273(13) 0.0147(16)
O2 0.0431(15) 0.100(3) 0.082(2) 0.0207(19) 0.0027(14) -0.0015(17)
C1 0.067(3) 0.054(3) 0.043(2) -0.0034(18) -0.0080(18) -0.036(2)
C2 0.050(2) 0.064(3) 0.069(3) -0.024(2) -0.032(2) -0.004(2)
C3 0.109(4) 0.062(3) 0.040(2) 0.006(2) -0.041(2) -0.037(3)
C4 0.057(2) 0.089(4) 0.057(3) -0.042(3) 0.004(2) -0.029(3)
C5 0.088(3) 0.039(2) 0.077(3) -0.017(2) -0.052(3) 0.003(2)
C6 0.060(2) 0.065(3) 0.052(2) 0.012(2) -0.0234(19) -0.039(2)
C7 0.059(3) 0.047(3) 0.079(3) -0.024(2) 0.009(2) -0.031(2)
C8 0.052(2) 0.040(2) 0.089(3) 0.023(2) -0.023(2) -0.0187(19)
C9 0.064(2) 0.065(3) 0.0352(19) 0.0115(18) -0.0031(17) -0.038(2)
C10 0.0330(18) 0.048(3) 0.071(3) 0.0010(19) 0.0039(17) -0.0128(17)
C11 0.072(3) 0.066(3) 0.061(3) 0.023(2) 0.005(2) 0.005(2)
C12 0.121(4) 0.070(4) 0.060(3) -0.011(2) -0.033(3) -0.015(3)

loop_
_atom_type_symbol
_atom_type_description
_atom_type_scat_dispersion_real
_atom_type_scat_dispersion_imag
_atom_type_scat_source
C C 0.0033 0.0016 'International Tables Vol C Tables 4.2.6.8 and 6.1.1.4'
H H 0.0000 0.0000 'International Tables Vol C Tables 4.2.6.8 and 6.1.1.4'
O O 0.0106 0.0060 'International Tables Vol C Tables 4.2.6.8 and 6.1.1.4'
S S 0.1246 0.1234 'International Tables Vol C Tables 4.2.6.8 and 6.1.1.4'
Mo Mo -1.6832 0.6857 'International Tables Vol C Tables 4.2.6.8 and 6.1.1.4'

loop_
_geom_angle_atom_site_label_1
_geom_angle_atom_site_label_2
_geom_angle_atom_site_label_3
_geom_angle
_geom_angle_site_symmetry_1
_geom_angle_site_symmetry_3
_geom_angle_publ_flag
C9 Mo C8 35.35(16) . . y
C9 Mo C1 133.30(14) . . y
C8 Mo C1 138.91(15) . . y
C9 Mo C10 35.80(14) . . y
C8 Mo C10 59.11(15) . . y
C1 Mo C10 144.07(15) . . y
C9 Mo C2 107.49(16) . . y
C8 Mo C2 103.81(16) . . y
C1 Mo C2 35.10(15) . . y
C10 Mo C2 138.43(16) . . y
C9 Mo C4 79.73(17) . . y
C8 Mo C4 107.07(19) . . y
C1 Mo C4 57.51(14) . . y
C10 Mo C4 89.47(15) . . y
C2 Mo C4 57.62(15) . . y
C9 Mo C3 77.12(15) . . y
C8 Mo C3 87.98(16) . . y
C1 Mo C3 57.31(15) . . y
C10 Mo C3 104.45(16) . . y
C2 Mo C3 34.11(15) . . y
C4 Mo C3 34.74(17) . . y
C9 Mo C5 112.21(17) . . y
C8 Mo C5 141.08(17) . . y
C1 Mo C5 35.01(15) . . y
C10 Mo C5 109.42(17) . . y
C2 Mo C5 58.08(15) . . y
C4 Mo C5 34.17(17) . . y
C3 Mo C5 57.31(15) . . y
C9 Mo C7 57.39(15) . . y
C8 Mo C7 34.52(15) . . y
C1 Mo C7 157.99(15) . . y
C10 Mo C7 57.36(14) . . y
C2 Mo C7 130.44(17) . . y
C4 Mo C7 137.10(17) . . y
C3 Mo C7 122.39(17) . . y
C5 Mo C7 166.77(16) . . y
C9 Mo C6 57.67(14) . . y
C8 Mo C6 57.50(15) . . y
C1 Mo C6 163.59(15) . . y
C10 Mo C6 34.54(14) . . y
C2 Mo C6 161.30(16) . . y
C4 Mo C6 123.73(15) . . y
C3 Mo C6 134.70(15) . . y
C5 Mo C6 135.38(16) . . y
C7 Mo C6 33.64(15) . . y
C9 Mo S3 130.41(12) . . y
C8 Mo S3 95.17(13) . . y
C1 Mo S3 81.72(10) . . y
C10 Mo S3 133.04(11) . . y
C2 Mo S3 82.22(11) . . y
C4 Mo S3 137.33(11) . . y
C3 Mo S3 113.79(13) . . y
C5 Mo S3 113.72(13) . . y
C7 Mo S3 78.98(10) . . y
C6 Mo S3 98.94(11) . . y
C9 Mo S1 130.45(10) . . y
C8 Mo S1 133.09(12) . . y
C1 Mo S1 85.76(11) . . y
C10 Mo S1 94.77(11) . . y
C2 Mo S1 119.20(13) . . y
C4 Mo S1 111.13(15) . . y
C3 Mo S1 138.45(12) . . y
C5 Mo S1 81.72(11) . . y
C7 Mo S1 99.04(13) . . y
C6 Mo S1 78.70(10) . . y
S3 Mo S1 74.36(3) . . y
S2 S1 Mo 108.88(4) . . y
S4 S3 Mo 111.69(4) . . y
O5 S4 O6 118.21(17) . . y
O5 S4 O4 102.51(16) . . y
O6 S4 O4 108.37(18) . . y
O5 S4 S3 113.61(12) . . y
O6 S4 S3 106.79(13) . . y
O4 S4 S3 106.64(11) . . y
O3 S2 O2 115.8(2) . . y
O3 S2 O1 111.34(19) . . y
O2 S2 O1 102.34(17) . . y
O3 S2 S1 112.31(13) . . y
O2 S2 S1 111.52(15) . . y
O1 S2 S1 102.26(11) . . y
C11 O1 S2 118.6(3) . . y
C12 O4 S4 116.8(3) . . y
C2 C1 C5 108.3(4) . . y
C2 C1 Mo 73.2(2) . . y
C5 C1 Mo 73.9(2) . . y
C2 C1 H1 125.8 . . ?
C5 C1 H1 125.8 . . ?
Mo C1 H1 118.9 . . ?
C3 C2 C1 107.4(4) . . y
C3 C2 Mo 73.6(2) . . y
C1 C2 Mo 71.7(2) . . y
C3 C2 H2 126.3 . . ?
C1 C2 H2 126.3 . . ?
Mo C2 H2 120.3 . . ?
C2 C3 C4 108.7(4) . . y
C2 C3 Mo 72.3(2) . . y
C4 C3 Mo 72.5(2) . . y
C2 C3 H3 125.6 . . ?
C4 C3 H3 125.6 . . ?
Mo C3 H3 121.2 . . ?
C5 C4 C3 108.2(4) . . y
C5 C4 Mo 73.1(2) . . y
C3 C4 Mo 72.7(2) . . y
C5 C4 H4 125.9 . . ?
C3 C4 H4 125.9 . . ?
Mo C4 H4 120.1 . . ?
C4 C5 C1 107.3(4) . . y
C4 C5 Mo 72.7(3) . . y
C1 C5 Mo 71.1(2) . . y
C4 C5 H5 126.3 . . ?
C1 C5 H5 126.3) . . ?
Mo C5 H5 121.6 . . ?
C7 C6 C10 108.3(4) . . y
C7 C6 Mo 72.8(2) . . y
C10 C6 Mo 69.6(2) . . y
C7 C6 H6 125.8 . . ?
C10 C6 H6 125.8 . . ?
Mo C6 H6 123.4 . . ?
C6 C7 C8 109.0(4) . . y
C6 C7 Mo 73.6(2) . . y
C8 C7 Mo 69.4(2) . . y
C6 C7 H7 125.5 . . ?
C8 C7 H7 125.5 . . ?
Mo C7 H7 123.1 . . ?
C9 C8 C7 107.4(4) . . y
C9 C8 Mo 71.7(2) . . y
C7 C8 Mo 76.1(2) . . y
C9 C8 H8 126.3 . . ?
C7 C8 H8 126.3 . . ?
Mo C8 H8 117.9 . . ?
C8 C9 C10 108.4(4) . . y
C8 C9 Mo 72.9(2) . . y
C10 C9 Mo 73.3(2) . . y
C8 C9 H9 125.8 . . ?
C10 C9 H9 125.8 . . ?
Mo C9 H9 119.8 . . ?
C6 C10 C9 106.8(4) . . y
C6 C10 Mo 75.9(2) . . y
C9 C10 Mo 70.9(2) . . y
C6 C10 H10 126.6 . . ?
C9 C10 H10 126.6 . . ?
Mo C10 H10 118.6 . . ?
O1 C11 H11A 109.5 . . ?
O1 C11 H11B 109.5 . . ?
H11A C11 H11B 109.5 . . ?
O1 C11 H11C 109.5 . . ?
H11A C11 H11C 109.5 . . ?
H11B C11 H11C 109.5 . . ?
O4 C12 H12A 109.5 . . ?
O4 C12 H12B 109.5 . . ?
H12A C12 H12B 109.5 . . ?
O4 C12 H12C 109.5 . . ?
H12A C12 H12C 109.5 . . ?
H12B C12 H12C 109.5 . . ?

loop_
_geom_bond_atom_site_label_1
_geom_bond_atom_site_label_2
_geom_bond_distance
_geom_bond_site_symmetry_2
_geom_bond_publ_flag
Mo C9 2.266(4) . y
Mo C8 2.281(4) . y
Mo C1 2.292(4) . y
Mo C10 2.296(3) . y
Mo C2 2.310(3) . y
Mo C4 2.323(4) . y
Mo C3 2.325(3) . y
Mo C5 2.328(4) . y
Mo C7 2.366(4) . y
Mo C6 2.376(4) . y
Mo S3 2.4795(9) . y
Mo S1 2.4868(9) . y
S1 S2 2.0489(12) . y
S3 S4 2.0372(12) . y
S4 O5 1.426(2) . y
S4 O6 1.426(3) . y
S4 O4 1.582(3) . y
S2 O3 1.410(3) . y
S2 O2 1.432(3) . y
S2 O1 1.565(3) . y
O1 C11 1.458(5) . y
O4 C12 1.457(5) . y
C1 C2 1.388(6) . y
C1 C5 1.390(6) . y
C1 H1 0.9300 . ?
C2 C3 1.359(6) . y
C2 H2 0.9300 . ?
C3 C4 1.388(7) . y
C3 H3 0.9300 . ?
C4 C5 1.366(7) . y
C4 H4 0.9300 . ?
C5 H5 0.9300 . ?
C6 C7 1.372(6) . y
C6 C10 1.389(6) . y
C6 H6 0.9300 . ?
C7 C8 1.381(6) . y
C7 H7 0.9300 . ?
C8 C9 1.381(6) . y
C8 H8 0.9300 . ?
C9 C10 1.402(6) . y
C9 H9 0.9300 . ?
C10 H10 0.9300 . ?
C11 H11A 0.9600 . ?
C11 H11B 0.9600 . ?
C11 H11C 0.9600 . ?
C12 H12A 0.9600 . ?
C12 H12B 0.9600 . ?
C12 H12C 0.9600 . ?

loop_
_geom_torsion_atom_site_label_1
_geom_torsion_atom_site_label_2
_geom_torsion_atom_site_label_3
_geom_torsion_atom_site_label_4
_geom_torsion
_geom_torsion_site_symmetry_1
_geom_torsion_site_symmetry_2
_geom_torsion_site_symmetry_3
_geom_torsion_site_symmetry_4
_geom_torsion_publ_flag
C9 Mo S1 S2 -47.77(16) . . . . y
C8 Mo S1 S2 -95.69(17) . . . . y
C1 Mo S1 S2 99.42(12) . . . . y
C10 Mo S1 S2 -44.54(12) . . . . y
C2 Mo S1 S2 110.52(13) . . . . y
C4 Mo S1 S2 46.73(12) . . . . y
C3 Mo S1 S2 73.6(2) . . . . y
C5 Mo S1 S2 64.43(13) . . . . y
C7 Mo S1 S2 -102.21(11) . . . . y
C6 Mo S1 S2 -75.27(13) . . . . y
S3 Mo S1 S2 -178.00(6) . . . . y
C9 Mo S3 S4 42.78(14) . . . . y
C8 Mo S3 S4 39.67(12) . . . . y
C1 Mo S3 S4 -99.05(12) . . . . y
C10 Mo S3 S4 91.30(16) . . . . y
C2 Mo S3 S4 -63.60(13) . . . . y
C4 Mo S3 S4 -82.5(2) . . . . y
C3 Mo S3 S4 -50.40(14) . . . . y
C5 Mo S3 S4 -113.58(12) . . . . y
C7 Mo S3 S4 70.31(14) . . . . y
C6 Mo S3 S4 97.54(12) . . . . y
S1 Mo S3 S4 173.06(6) . . . . y
Mo S3 S4 O5 26.18(16) . . . . y
Mo S3 S4 O6 158.30(15) . . . . y
Mo S3 S4 O4 -85.99(11) . . . . y
Mo S1 S2 O3 -67.18(18) . . . . y
Mo S1 S2 O2 64.66(16) . . . . y
Mo S1 S2 O1 173.36(12) . . . . y
O3 S2 O1 C11 -50.4(3) . . . . y
O2 S2 O1 C11 -174.7(3) . . . . y
S1 S2 O1 C11 69.7(3) . . . . y
O5 S4 O4 C12 168.8(3) . . . . y
O6 S4 O4 C12 43.1(3) . . . . y
S3 S4 O4 C12 -71.5(3) . . . . y
C9 Mo C1 C2 -51.5(3) . . . . y
C8 Mo C1 C2 -0.1(4) . . . . y
C10 Mo C1 C2 -104.7(3) . . . . y
C4 Mo C1 C2 -78.6(3) . . . . y
C3 Mo C1 C2 -37.1(2) . . . . y
C5 Mo C1 C2 -115.4(4) . . . . y
C7 Mo C1 C2 59.3(5) . . . . y
C6 Mo C1 C2 -178.3(4) . . . . y
S3 Mo C1 C2 88.2(2) . . . . y
S1 Mo C1 C2 163.0(2) . . . . y
C9 Mo C1 C5 63.9(3) . . . . y
C8 Mo C1 C5 115.2(3) . . . . y
C10 Mo C1 C5 10.7(4) . . . . y
C2 Mo C1 C5 115.4(4) . . . . y
C4 Mo C1 C5 36.8(3) . . . . y
C3 Mo C1 C5 78.3(3) . . . . y
C7 Mo C1 C5 174.7(4) . . . . y
C6 Mo C1 C5 -62.9(6) . . . . y
S3 Mo C1 C5 -156.4(3) . . . . y
S1 Mo C1 C5 -81.6(2) . . . . y
C5 C1 C2 C3 -0.7(4) . . . . y
Mo C1 C2 C3 65.4(3) . . . . y
C5 C1 C2 Mo -66.1(3) . . . . y
C9 Mo C2 C3 28.1(3) . . . . y
C8 Mo C2 C3 64.7(3) . . . . y
C1 Mo C2 C3 -115.2(4) . . . . y
C10 Mo C2 C3 6.0(4) . . . . y
C4 Mo C2 C3 -37.0(3) . . . . y
C5 Mo C2 C3 -77.6(3) . . . . y
C7 Mo C2 C3 89.8(3) . . . . y
C6 Mo C2 C3 63.2(6) . . . . y
S3 Mo C2 C3 158.1(3) . . . . y
S1 Mo C2 C3 -134.7(3) . . . . y
C9 Mo C2 C1 143.3(3) . . . . y
C8 Mo C2 C1 179.9(3) . . . . y
C10 Mo C2 C1 121.2(3) . . . . y
C4 Mo C2 C1 78.2(3) . . . . y
C3 Mo C2 C1 115.2(4) . . . . y
C5 Mo C2 C1 37.6(2) . . . . y
C7 Mo C2 C1 -154.9(2) . . . . y
C6 Mo C2 C1 178.5(4) . . . . y
S3 Mo C2 C1 -86.7(2) . . . . y
S1 Mo C2 C1 -19.5(3) . . . . y
C1 C2 C3 C4 -0.3(4) . . . . y
Mo C2 C3 C4 63.9(3) . . . . y
C1 C2 C3 Mo -64.2(3) . . . . y
C9 Mo C3 C2 -152.6(3) . . . . y
C8 Mo C3 C2 -118.6(3) . . . . y
C1 Mo C3 C2 38.2(3) . . . . y
C10 Mo C3 C2 -175.9(3) . . . . y
C4 Mo C3 C2 116.9(4) . . . . y
C5 Mo C3 C2 80.0(3) . . . . y
C7 Mo C3 C2 -115.7(3) . . . . y
C6 Mo C3 C2 -156.3(3) . . . . y
S3 Mo C3 C2 -23.8(3) . . . . y
S1 Mo C3 C2 69.2(4) . . . . y
C9 Mo C3 C4 90.5(3) . . . . y
C8 Mo C3 C4 124.5(3) . . . . y
C1 Mo C3 C4 -78.8(3) . . . . y
C10 Mo C3 C4 67.1(3) . . . . y
C2 Mo C3 C4 -116.9(4) . . . . y
C5 Mo C3 C4 -36.9(3) . . . . y
C7 Mo C3 C4 127.4(3) . . . . y
C6 Mo C3 C4 86.8(3) . . . . y
S3 Mo C3 C4 -140.7(3) . . . . y
S1 Mo C3 C4 -47.7(4) . . . . y
C2 C3 C4 C5 1.2(5) . . . . y
Mo C3 C4 C5 65.0(3) . . . . y
C2 C3 C4 Mo -63.8(3) . . . . y
C9 Mo C4 C5 161.9(3) . . . . y
C8 Mo C4 C5 -175.4(3) . . . . y
C1 Mo C4 C5 -37.7(3) . . . . y
C10 Mo C4 C5 127.3(3) . . . . y
C2 Mo C4 C5 -79.6(3) . . . . y
C3 Mo C4 C5 -115.9(4) . . . . y
C7 Mo C4 C5 163.9(3) . . . . y
C6 Mo C4 C5 122.7(3) . . . . y
S3 Mo C4 C5 -57.2(4) . . . . y
S1 Mo C4 C5 32.4(3) . . . . y
C9 Mo C4 C3 -82.2(3) . . . . y
C8 Mo C4 C3 -59.5(3) . . . . y
C1 Mo C4 C3 78.2(3) . . . . y
C10 Mo C4 C3 -116.8(3) . . . . y
C2 Mo C4 C3 36.3(3) . . . . y
C5 Mo C4 C3 115.9(4) . . . . y
C7 Mo C4 C3 -80.2(3) . . . . y
C6 Mo C4 C3 -121.4(3) . . . . y
S3 Mo C4 C3 58.7(4) . . . . y
S1 Mo C4 C3 148.3(3) . . . . y
C3 C4 C5 C1 -1.7(5) . . . . y
Mo C4 C5 C1 63.1(3) . . . . y
C3 C4 C5 Mo -64.7(3) . . . . y
C2 C1 C5 C4 1.5(4) . . . . y
Mo C1 C5 C4 -64.2(3) . . . . y
C2 C1 C5 Mo 65.6(3) . . . . y
C9 Mo C5 C4 -19.2(3) . . . . y
C8 Mo C5 C4 7.0(4) . . . . y
C1 Mo C5 C4 115.9(4) . . . . y
C10 Mo C5 C4 -57.5(3) . . . . y
C2 Mo C5 C4 78.1(3) . . . . y
C3 Mo C5 C4 37.5(3) . . . . y
C7 Mo C5 C4 -55.4(8) . . . . y
C6 Mo C5 C4 -85.1(3) . . . . y
S3 Mo C5 C4 141.5(3) . . . . y
S1 Mo C5 C4 -149.7(3) . . . . y
C9 Mo C5 C1 -135.1(3) . . . . y
C8 Mo C5 C1 -108.8(3) . . . . y
C10 Mo C5 C1 -173.4(2) . . . . y
C2 Mo C5 C1 -37.7(2) . . . . y
C4 Mo C5 C1 -115.9(4) . . . . y
C3 Mo C5 C1 -78.3(3) . . . . y
C7 Mo C5 C1 -171.3(6) . . . . y
C6 Mo C5 C1 159.0(2) . . . . y
S3 Mo C5 C1 25.6(3) . . . . y
S1 Mo C5 C1 94.5(2) . . . . y
C9 Mo C6 C7 78.4(3) . . . . y
C8 Mo C6 C7 36.3(3) . . . . y
C1 Mo C6 C7 -145.2(5) . . . . y
C10 Mo C6 C7 117.8(4) . . . . y
C2 Mo C6 C7 38.0(6) . . . . y
C4 Mo C6 C7 125.9(3) . . . . y
C3 Mo C6 C7 82.7(3) . . . . y
C5 Mo C6 C7 168.2(3) . . . . y
S3 Mo C6 C7 -54.2(3) . . . . y
S1 Mo C6 C7 -126.1(3) . . . . y
C9 Mo C6 C10 -39.3(3) . . . . y
C8 Mo C6 C10 -81.5(3) . . . . y
C1 Mo C6 C10 97.0(5) . . . . y
C2 Mo C6 C10 -79.8(6) . . . . y
C4 Mo C6 C10 8.1(4) . . . . y
C3 Mo C6 C10 -35.1(4) . . . . y
C5 Mo C6 C10 50.4(3) . . . . y
C7 Mo C6 C10 -117.8(4) . . . . y
S3 Mo C6 C10 -171.9(2) . . . . y
S1 Mo C6 C10 116.1(3) . . . . y
C10 C6 C7 C8 0.2(5) . . . . y
Mo C6 C7 C8 -60.7(3) . . . . y
C10 C6 C7 Mo 60.9(3) . . . . y
C9 Mo C7 C6 -79.4(3) . . . . y
C8 Mo C7 C6 -118.3(4) . . . . y
C1 Mo C7 C6 154.5(3) . . . . y
C10 Mo C7 C6 -36.6(2) . . . . y
C2 Mo C7 C6 -165.0(2) . . . . y
C4 Mo C7 C6 -81.7(4) . . . . y
C3 Mo C7 C6 -123.4(3) . . . . y
C5 Mo C7 C6 -38.9(8) . . . . y
S3 Mo C7 C6 125.3(3) . . . . y
S1 Mo C7 C6 53.3(3) . . . . y
C9 Mo C7 C8 38.9(2) . . . . y
C1 Mo C7 C8 -87.2(5) . . . . y
C10 Mo C7 C8 81.7(3) . . . . y
C2 Mo C7 C8 -46.7(3) . . . . y
C4 Mo C7 C8 36.6(4) . . . . y
C3 Mo C7 C8 -5.1(3) . . . . y
C5 Mo C7 C8 79.3(8) . . . . y
C6 Mo C7 C8 118.3(4) . . . . y
S3 Mo C7 C8 -116.4(3) . . . . y
S1 Mo C7 C8 171.6(2) . . . . y
C6 C7 C8 C9 -2.1(4) . . . . y
Mo C7 C8 C9 -65.4(3) . . . . y
C6 C7 C8 Mo 63.3(3) . . . . y
C1 Mo C8 C9 -100.8(3) . . . . y
C10 Mo C8 C9 37.8(2) . . . . y
C2 Mo C8 C9 -100.9(3) . . . . y
C4 Mo C8 C9 -41.0(3) . . . . y
C3 Mo C8 C9 -70.4(3) . . . . y
C5 Mo C8 C9 -45.1(3) . . . . y
C7 Mo C8 C9 113.9(3) . . . . y
C6 Mo C8 C9 78.6(3) . . . . y
S3 Mo C8 C9 175.9(2) . . . . y
S1 Mo C8 C9 102.5(3) . . . . y
C9 Mo C8 C7 -113.9(3) . . . . y
C1 Mo C8 C7 145.3(2) . . . . y
C10 Mo C8 C7 -76.1(3) . . . . y
C2 Mo C8 C7 145.2(2) . . . . y
C4 Mo C8 C7 -154.9(3) . . . . y
C3 Mo C8 C7 175.7(3) . . . . y
C5 Mo C8 C7 -159.0(3) . . . . y
C6 Mo C8 C7 -35.4(2) . . . . y
S3 Mo C8 C7 62.0(2) . . . . y
S1 Mo C8 C7 -11.4(3) . . . . y
C7 C8 C9 C10 3.2(4) . . . . y
Mo C8 C9 C10 -65.2(3) . . . . y
C7 C8 C9 Mo 68.4(3) . . . . y
C1 Mo C9 C8 117.5(3) . . . . y
C10 Mo C9 C8 -116.0(4) . . . . y
C2 Mo C9 C8 89.3(3) . . . . y
C4 Mo C9 C8 140.4(3) . . . . y
C3 Mo C9 C8 105.1(3) . . . . y
C5 Mo C9 C8 151.3(2) . . . . y
C7 Mo C9 C8 -37.9(2) . . . . y
C6 Mo C9 C8 -78.1(3) . . . . y
S3 Mo C9 C8 -5.4(3) . . . . y
S1 Mo C9 C8 -110.5(2) . . . . y
C8 Mo C9 C10 116.0(4) . . . . y
C1 Mo C9 C10 -126.6(3) . . . . y
C2 Mo C9 C10 -154.7(2) . . . . y
C4 Mo C9 C10 -103.6(3) . . . . y
C3 Mo C9 C10 -139.0(3) . . . . y
C5 Mo C9 C10 -92.7(3) . . . . y
C7 Mo C9 C10 78.0(3) . . . . y
C6 Mo C9 C10 37.9(3) . . . . y
S3 Mo C9 C10 110.6(3) . . . . y
S1 Mo C9 C10 5.5(3) . . . . y
C7 C6 C10 C9 1.8(4) . . . . y
Mo C6 C10 C9 64.7(3) . . . . y
C7 C6 C10 Mo -62.9(3) . . . . y
C8 C9 C10 C6 -3.1(4) . . . . y
Mo C9 C10 C6 -68.0(3) . . . . y
C8 C9 C10 Mo 64.9(3) . . . . y
C9 Mo C10 C6 113.7(4) . . . . y
C8 Mo C10 C6 76.4(3) . . . . y
C1 Mo C10 C6 -151.4(3) . . . . y
C2 Mo C10 C6 151.6(3) . . . . y
C4 Mo C10 C6 -173.3(3) . . . . y
C3 Mo C10 C6 155.1(3) . . . . y
C5 Mo C10 C6 -145.0(3) . . . . y
C7 Mo C10 C6 35.6(3) . . . . y
S3 Mo C10 C6 10.9(3) . . . . y
S1 Mo C10 C6 -62.1(3) . . . . y
C8 Mo C10 C9 -37.3(3) . . . . y
C1 Mo C10 C9 94.8(3) . . . . y
C2 Mo C10 C9 37.9(4) . . . . y
C4 Mo C10 C9 73.0(3) . . . . y
C3 Mo C10 C9 41.4(3) . . . . y
C5 Mo C10 C9 101.3(3) . . . . y
C7 Mo C10 C9 -78.1(3) . . . . y
C6 Mo C10 C9 -113.7(4) . . . . y
S3 Mo C10 C9 -102.8(3) . . . . y
S1 Mo C10 C9 -175.8(2) . . . . y
